data_7714063
loop_
_publ_author_name
'Hejda, Martin'
'Dole\<zal, Luk\'a\<s'
'Blahut, Jan'
'Hupf, Emanuel'
'Tydlitat, Jiri'
'Jambor, Roman'
'R\%u\<zi\<cka, Ale\<s'
'Beckmann, Jens'
'Dost\'al, Libor'

_publ_section_title
;
 N-Coordinated Tellurenium(II) and Telluronium(IV) cations: Synthesis,
 Structure and Hydrolysis.
;
_journal_name_full 'Dalton Transactions'
_journal_paper_doi 10.1039/D3DT02404K
_journal_year 2023
_chemical_formula_moiety 'C16 H23 Cl2 N2 Te, F6 Sb'
_chemical_formula_sum 'C16 H23 Cl2 F6 N2 Sb Te'
_chemical_formula_weight 677.61
_space_group_crystal_system monoclinic
_space_group_IT_number 14
_space_group_name_Hall '-P 2yn'
_space_group_name_H-M_alt 'P 1 21/n 1'
_atom_sites_solution_hydrogens geom
_audit_creation_method SHELXL-2019/1
_audit_update_record
;
2023-04-11 deposited with the CCDC.	2023-09-28 downloaded from the CCDC.
;
_cell_angle_alpha 90
_cell_angle_beta 106.793(2)
_cell_angle_gamma 90
_cell_formula_units_Z 4
_cell_length_a 12.6772(8)
_cell_length_b 8.8511(5)
_cell_length_c 20.6032(13)
_cell_measurement_reflns_used 41183
_cell_measurement_temperature 150(2)
_cell_measurement_theta_max 27
_cell_measurement_theta_min 1
_cell_volume 2213.2(2)
_computing_cell_refinement 'APEX3 v2016.5-0 (Bruker AXS)'
_computing_data_collection 'Bruker Instrument Service vV6.2.3'
_computing_data_reduction 'SAINT V8.37A (Bruker AXS Inc., 2015)'
_computing_molecular_graphics 'Platon (Spek, 2009)'
_computing_publication_material 'Platon (Spek, 2009)'
_computing_structure_refinement 'SHELXL-2019/1 (Sheldrick, 2019)'
_computing_structure_solution 'XT, VERSION 2014/5'
_diffrn_ambient_temperature 150(2)
_diffrn_detector_area_resol_mean 10.4167
_diffrn_measured_fraction_theta_full 0.991
_diffrn_measured_fraction_theta_max 0.992
_diffrn_measurement_device_type 'Bruker D8 - Venture'
_diffrn_measurement_method '\f and \w scans to fill the Ewald sphere'
_diffrn_radiation_type MoK\a
_diffrn_radiation_wavelength 0.71073
_diffrn_reflns_av_R_equivalents 0.0356
_diffrn_reflns_av_unetI/netI 0.0241
_diffrn_reflns_Laue_measured_fraction_full 0.991
_diffrn_reflns_Laue_measured_fraction_max 0.992
_diffrn_reflns_limit_h_max 15
_diffrn_reflns_limit_h_min -15
_diffrn_reflns_limit_k_max 11
_diffrn_reflns_limit_k_min -11
_diffrn_reflns_limit_l_max 25
_diffrn_reflns_limit_l_min -25
_diffrn_reflns_number 30575
_diffrn_reflns_point_group_measured_fraction_full 0.991
_diffrn_reflns_point_group_measured_fraction_max 0.992
_diffrn_reflns_theta_full 25.242
_diffrn_reflns_theta_max 26.499
_diffrn_reflns_theta_min 2.065
_diffrn_source 'sealed X-ray tube'
_exptl_absorpt_coefficient_mu 2.834
_exptl_absorpt_correction_T_max 0.7482
_exptl_absorpt_correction_T_min 0.4550
_exptl_absorpt_correction_type multi-scan
_exptl_absorpt_process_details
;
SADABS-2016/2 - Bruker AXS area detector
scaling and absorption correction
;
_exptl_crystal_colour colourless
_exptl_crystal_density_diffrn 2.034
_exptl_crystal_description block
_exptl_crystal_F_000 1296
_exptl_crystal_size_max 0.507
_exptl_crystal_size_mid 0.302
_exptl_crystal_size_min 0.170
_refine_diff_density_max 1.132
_refine_diff_density_min -2.044
_refine_diff_density_rms 0.175
_refine_ls_extinction_method none
_refine_ls_goodness_of_fit_ref 1.327
_refine_ls_hydrogen_treatment constr
_refine_ls_matrix_type full
_refine_ls_number_parameters 259
_refine_ls_number_reflns 4549
_refine_ls_number_restraints 235
_refine_ls_restrained_S_all 1.306
_refine_ls_R_factor_all 0.0416
_refine_ls_R_factor_gt 0.0402
_refine_ls_shift/su_max 0.001
_refine_ls_shift/su_mean 0.000
_refine_ls_structure_factor_coef Fsqd
_refine_ls_weighting_details 'w=1/[\s^2^(Fo^2^)+26.8082P] where P=(Fo^2^+2Fc^2^)/3'
_refine_ls_weighting_scheme calc
_refine_ls_wR_factor_gt 0.1000
_refine_ls_wR_factor_ref 0.1003
_reflns_Friedel_coverage 0.000
_reflns_number_gt 4401
_reflns_number_total 4549
_reflns_threshold_expression 'I > 2\s(I)'
_cod_data_source_file d3dt02404k2.cif
_cod_data_source_block mo_ld220920Te1y
_cod_original_sg_symbol_H-M 'P 21/n'
_cod_database_code 7714063
_shelx_shelxl_version_number 2019/1
_shelx_space_group_comment
;
The symmetry employed for this shelxl refinement is uniquely defined
by the following loop, which should always be used as a source of
symmetry information in preference to the above space-group names.
They are only intended as comments.
;
_exptl_absorpt_special_details
;
The ratio of minimum to maximum
apparent transmission was 0.608
;

loop_
_space_group_symop_operation_xyz
'x, y, z'
'-x+1/2, y+1/2, -z+1/2'
'-x, -y, -z'
'x-1/2, -y-1/2, z-1/2'

loop_
_atom_site_label
_atom_site_type_symbol
_atom_site_fract_x
_atom_site_fract_y
_atom_site_fract_z
_atom_site_U_iso_or_equiv
_atom_site_adp_type
_atom_site_occupancy
_atom_site_site_symmetry_order
_atom_site_calc_flag
_atom_site_refinement_flags_posn
_atom_site_refinement_flags_adp
_atom_site_refinement_flags_occupancy
_atom_site_disorder_assembly
_atom_site_disorder_group
Te1 Te 0.30070(3) 0.80335(4) 0.34538(2) 0.00866(10) Uani 1 1 d . . . . .
Sb1 Sb 0.18018(3) 0.65905(5) 0.60830(2) 0.01455(11) Uani 1 1 d . . . . .
Cl1 Cl 0.38029(12) 0.88826(16) 0.46271(7) 0.0155(3) Uani 1 1 d . . . . .
F1 F 0.1654(4) 0.7834(6) 0.5333(3) 0.0435(12) Uani 1 1 d . . . . .
N1 N 0.4764(4) 0.7396(6) 0.3449(2) 0.0122(9) Uani 1 1 d . . . . .
C1 C 0.3243(5) 0.5877(6) 0.3855(3) 0.0103(10) Uani 1 1 d . . . . .
Cl2 Cl 0.22941(13) 0.67349(18) 0.23258(7) 0.0205(3) Uani 1 1 d . . . . .
F2 F 0.1952(4) 0.5330(5) 0.6830(2) 0.0309(10) Uani 1 1 d . . . . .
N2 N 0.1405(4) 0.7495(6) 0.3712(3) 0.0132(10) Uani 1 1 d . . . . .
C2 C 0.4251(5) 0.5191(7) 0.3931(3) 0.0121(11) Uani 1 1 d . . . . .
F3 F 0.3343(3) 0.6664(5) 0.6282(3) 0.0346(10) Uani 1 1 d . . . . .
C3 C 0.4416(5) 0.3765(7) 0.4225(3) 0.0183(12) Uani 1 1 d . . . . .
H3 H 0.509587 0.325474 0.428066 0.022 Uiso 1 1 calc R U . . .
F4 F 0.1806(4) 0.8283(5) 0.6619(2) 0.0342(10) Uani 1 1 d . . . . .
C4 C 0.3586(6) 0.3089(7) 0.4436(3) 0.0181(12) Uani 1 1 d . . . . .
H4 H 0.370678 0.211512 0.463755 0.022 Uiso 1 1 calc R U . . .
C5 C 0.2577(5) 0.3805(7) 0.4359(3) 0.0165(12) Uani 1 1 d . . . . .
H5 H 0.201386 0.331901 0.450118 0.020 Uiso 1 1 calc R U . . .
F5 F 0.0262(3) 0.6449(6) 0.5884(3) 0.0372(11) Uani 1 1 d . . . . .
C6 C 0.2405(5) 0.5250(6) 0.4070(3) 0.0116(11) Uani 1 1 d . . . . .
F6 F 0.1793(4) 0.4901(5) 0.5539(2) 0.0395(11) Uani 1 1 d . . . . .
C7 C 0.5045(5) 0.6079(7) 0.3693(3) 0.0141(11) Uani 1 1 d . . . . .
H7 H 0.575299 0.568326 0.371855 0.017 Uiso 1 1 calc R U . . .
C8 C 0.5462(5) 0.8429(7) 0.3180(3) 0.0161(12) Uani 1 1 d . . . . .
C9 C 0.5590(6) 0.9893(9) 0.3592(4) 0.0302(16) Uani 1 1 d . . . . .
H9A H 0.600656 1.062993 0.340963 0.045 Uiso 1 1 calc R U . . .
H9B H 0.598456 0.968130 0.406684 0.045 Uiso 1 1 calc R U . . .
H9C H 0.485964 1.030416 0.356251 0.045 Uiso 1 1 calc R U . . .
C10 C 0.4848(5) 0.8754(8) 0.2440(3) 0.0188(13) Uani 1 1 d . . . . .
H10A H 0.529624 0.941836 0.224568 0.028 Uiso 1 1 calc R U . . .
H10B H 0.414577 0.925034 0.241378 0.028 Uiso 1 1 calc R U . . .
H10C H 0.470788 0.780364 0.218595 0.028 Uiso 1 1 calc R U . . .
C11 C 0.6587(5) 0.7746(9) 0.3239(4) 0.0248(14) Uani 1 1 d . . . . .
H11A H 0.702409 0.845812 0.305869 0.037 Uiso 1 1 calc R U . . .
H11B H 0.649485 0.680243 0.297920 0.037 Uiso 1 1 calc R U . . .
H11C H 0.696798 0.753649 0.371615 0.037 Uiso 1 1 calc R U . . .
C12 C 0.1422(5) 0.6193(7) 0.3980(3) 0.0136(11) Uani 1 1 d . . . . .
H12 H 0.081114 0.584148 0.411699 0.016 Uiso 1 1 calc R U . . .
C13 C 0.0487(5) 0.8601(7) 0.3599(3) 0.0173(12) Uani 1 1 d . . . . .
C14 C -0.0434(6) 0.8049(9) 0.3882(4) 0.0294(16) Uani 1 1 d . . . . .
H14A H -0.101723 0.881226 0.379833 0.044 Uiso 1 1 calc R U . . .
H14B H -0.013688 0.787750 0.437093 0.044 Uiso 1 1 calc R U . . .
H14C H -0.073687 0.710180 0.365816 0.044 Uiso 1 1 calc R U . . .
C15 C 0.0970(6) 1.0074(7) 0.3943(4) 0.0235(14) Uani 1 1 d . . . . .
H15A H 0.155742 1.041969 0.375662 0.035 Uiso 1 1 calc R U . . .
H15B H 0.127316 0.990657 0.443183 0.035 Uiso 1 1 calc R U . . .
H15C H 0.039036 1.084349 0.386150 0.035 Uiso 1 1 calc R U . . .
C16 C 0.0056(6) 0.8838(9) 0.2834(4) 0.0304(16) Uani 1 1 d . . . . .
H16A H 0.065559 0.920380 0.266308 0.046 Uiso 1 1 calc R U . . .
H16B H -0.054030 0.958426 0.273396 0.046 Uiso 1 1 calc R U . . .
H16C H -0.022302 0.787848 0.261316 0.046 Uiso 1 1 calc R U . . .

loop_
_atom_site_aniso_label
_atom_site_aniso_U_11
_atom_site_aniso_U_22
_atom_site_aniso_U_33
_atom_site_aniso_U_23
_atom_site_aniso_U_13
_atom_site_aniso_U_12
Te1 0.00965(18) 0.00660(18) 0.00917(18) 0.00098(13) 0.00181(13) 0.00018(13)
Sb1 0.0149(2) 0.0144(2) 0.0163(2) 0.00061(15) 0.00756(16) 0.00091(15)
Cl1 0.0183(7) 0.0134(7) 0.0126(6) -0.0034(5) 0.0010(5) -0.0002(5)
F1 0.047(3) 0.045(3) 0.040(3) 0.022(2) 0.016(2) 0.006(2)
N1 0.013(2) 0.012(2) 0.013(2) -0.0018(17) 0.0050(18) -0.0005(17)
C1 0.016(2) 0.005(2) 0.010(2) -0.0016(19) 0.0028(19) 0.0001(18)
Cl2 0.0237(8) 0.0226(8) 0.0137(7) -0.0051(6) 0.0027(6) -0.0050(6)
F2 0.043(3) 0.023(2) 0.032(2) 0.0119(18) 0.0197(19) 0.0103(18)
N2 0.011(2) 0.013(2) 0.014(2) 0.0011(18) 0.0026(18) 0.0017(17)
C2 0.014(2) 0.011(2) 0.011(3) 0.000(2) 0.002(2) 0.0018(19)
F3 0.019(2) 0.032(2) 0.055(3) 0.002(2) 0.0134(19) 0.0019(17)
C3 0.022(3) 0.014(3) 0.021(3) 0.003(2) 0.009(2) 0.005(2)
F4 0.042(3) 0.018(2) 0.044(3) -0.0061(18) 0.014(2) 0.0066(18)
C4 0.028(3) 0.010(3) 0.017(3) 0.002(2) 0.008(2) 0.004(2)
C5 0.025(3) 0.011(3) 0.016(3) 0.002(2) 0.010(2) -0.001(2)
F5 0.018(2) 0.043(3) 0.051(3) 0.002(2) 0.0106(19) -0.0027(18)
C6 0.016(2) 0.008(2) 0.012(3) -0.0006(19) 0.005(2) -0.0012(19)
F6 0.061(3) 0.031(2) 0.034(2) -0.018(2) 0.024(2) -0.007(2)
C7 0.011(3) 0.014(3) 0.017(3) 0.001(2) 0.005(2) 0.003(2)
C8 0.013(3) 0.018(3) 0.018(3) 0.003(2) 0.006(2) -0.003(2)
C9 0.026(4) 0.035(4) 0.031(4) -0.007(3) 0.011(3) -0.010(3)
C10 0.017(3) 0.022(3) 0.018(3) 0.004(2) 0.006(2) -0.003(2)
C11 0.015(3) 0.031(4) 0.031(4) 0.006(3) 0.009(3) 0.000(3)
C12 0.013(3) 0.012(2) 0.016(3) 0.001(2) 0.005(2) -0.001(2)
C13 0.011(3) 0.012(3) 0.028(3) 0.003(2) 0.005(2) 0.004(2)
C14 0.015(3) 0.028(4) 0.047(4) 0.013(3) 0.011(3) 0.005(3)
C15 0.023(3) 0.013(3) 0.037(4) 0.003(3) 0.012(3) 0.004(2)
C16 0.031(4) 0.026(4) 0.030(3) 0.002(3) 0.001(3) 0.013(3)

loop_
_atom_type_symbol
_atom_type_description
_atom_type_scat_dispersion_real
_atom_type_scat_dispersion_imag
_atom_type_scat_source
C C 0.0033 0.0016 'International Tables Vol C Tables 4.2.6.8 and 6.1.1.4'
H H 0.0000 0.0000 'International Tables Vol C Tables 4.2.6.8 and 6.1.1.4'
Cl Cl 0.1484 0.1585 'International Tables Vol C Tables 4.2.6.8 and 6.1.1.4'
F F 0.0171 0.0103 'International Tables Vol C Tables 4.2.6.8 and 6.1.1.4'
N N 0.0061 0.0033 'International Tables Vol C Tables 4.2.6.8 and 6.1.1.4'
Sb Sb -0.5866 1.5461 'International Tables Vol C Tables 4.2.6.8 and 6.1.1.4'
Te Te -0.5308 1.6751 'International Tables Vol C Tables 4.2.6.8 and 6.1.1.4'

loop_
_geom_angle_atom_site_label_1
_geom_angle_atom_site_label_2
_geom_angle_atom_site_label_3
_geom_angle
_geom_angle_site_symmetry_1
_geom_angle_site_symmetry_3
_geom_angle_publ_flag
C1 Te1 N2 75.6(2) . . ?
C1 Te1 N1 75.3(2) . . ?
N2 Te1 N1 150.86(18) . . ?
C1 Te1 Cl1 85.29(16) . . ?
N2 Te1 Cl1 88.55(13) . . ?
N1 Te1 Cl1 87.48(13) . . ?
C1 Te1 Cl2 85.38(16) . . ?
N2 Te1 Cl2 90.78(13) . . ?
N1 Te1 Cl2 88.51(13) . . ?
Cl1 Te1 Cl2 170.52(5) . . ?
F4 Sb1 F1 89.9(2) . . ?
F4 Sb1 F2 90.5(2) . . ?
F1 Sb1 F2 179.5(2) . . ?
F4 Sb1 F6 179.6(2) . . ?
F1 Sb1 F6 89.7(2) . . ?
F2 Sb1 F6 89.9(2) . . ?
F4 Sb1 F3 91.1(2) . . ?
F1 Sb1 F3 90.5(2) . . ?
F2 Sb1 F3 89.4(2) . . ?
F6 Sb1 F3 89.1(2) . . ?
F4 Sb1 F5 90.4(2) . . ?
F1 Sb1 F5 90.5(2) . . ?
F2 Sb1 F5 89.6(2) . . ?
F6 Sb1 F5 89.4(2) . . ?
F3 Sb1 F5 178.2(2) . . ?
C7 N1 C8 125.3(5) . . ?
C7 N1 Te1 112.5(4) . . ?
C8 N1 Te1 122.2(4) . . ?
C6 C1 C2 124.0(5) . . ?
C6 C1 Te1 117.7(4) . . ?
C2 C1 Te1 118.2(4) . . ?
C12 N2 C13 125.2(5) . . ?
C12 N2 Te1 112.5(4) . . ?
C13 N2 Te1 122.2(4) . . ?
C1 C2 C3 117.8(6) . . ?
C1 C2 C7 115.3(5) . . ?
C3 C2 C7 126.9(6) . . ?
C4 C3 C2 119.8(6) . . ?
C4 C3 H3 120.1 . . ?
C2 C3 H3 120.1 . . ?
C3 C4 C5 121.5(6) . . ?
C3 C4 H4 119.2 . . ?
C5 C4 H4 119.2 . . ?
C4 C5 C6 119.3(6) . . ?
C4 C5 H5 120.4 . . ?
C6 C5 H5 120.4 . . ?
C1 C6 C5 117.6(5) . . ?
C1 C6 C12 115.8(5) . . ?
C5 C6 C12 126.6(5) . . ?
N1 C7 C2 118.6(5) . . ?
N1 C7 H7 120.7 . . ?
C2 C7 H7 120.7 . . ?
N1 C8 C11 111.8(5) . . ?
N1 C8 C10 107.6(5) . . ?
C11 C8 C10 110.5(5) . . ?
N1 C8 C9 107.0(5) . . ?
C11 C8 C9 110.2(6) . . ?
C10 C8 C9 109.6(6) . . ?
C8 C9 H9A 109.5 . . ?
C8 C9 H9B 109.5 . . ?
H9A C9 H9B 109.5 . . ?
C8 C9 H9C 109.5 . . ?
H9A C9 H9C 109.5 . . ?
H9B C9 H9C 109.5 . . ?
C8 C10 H10A 109.5 . . ?
C8 C10 H10B 109.5 . . ?
H10A C10 H10B 109.5 . . ?
C8 C10 H10C 109.5 . . ?
H10A C10 H10C 109.5 . . ?
H10B C10 H10C 109.5 . . ?
C8 C11 H11A 109.5 . . ?
C8 C11 H11B 109.5 . . ?
H11A C11 H11B 109.5 . . ?
C8 C11 H11C 109.5 . . ?
H11A C11 H11C 109.5 . . ?
H11B C11 H11C 109.5 . . ?
N2 C12 C6 118.5(5) . . ?
N2 C12 H12 120.8 . . ?
C6 C12 H12 120.8 . . ?
N2 C13 C15 107.4(5) . . ?
N2 C13 C16 106.4(5) . . ?
C15 C13 C16 109.7(6) . . ?
N2 C13 C14 112.3(5) . . ?
C15 C13 C14 110.2(6) . . ?
C16 C13 C14 110.7(6) . . ?
C13 C14 H14A 109.5 . . ?
C13 C14 H14B 109.5 . . ?
H14A C14 H14B 109.5 . . ?
C13 C14 H14C 109.5 . . ?
H14A C14 H14C 109.5 . . ?
H14B C14 H14C 109.5 . . ?
C13 C15 H15A 109.5 . . ?
C13 C15 H15B 109.5 . . ?
H15A C15 H15B 109.5 . . ?
C13 C15 H15C 109.5 . . ?
H15A C15 H15C 109.5 . . ?
H15B C15 H15C 109.5 . . ?
C13 C16 H16A 109.5 . . ?
C13 C16 H16B 109.5 . . ?
H16A C16 H16B 109.5 . . ?
C13 C16 H16C 109.5 . . ?
H16A C16 H16C 109.5 . . ?
H16B C16 H16C 109.5 . . ?

loop_
_geom_bond_atom_site_label_1
_geom_bond_atom_site_label_2
_geom_bond_distance
_geom_bond_site_symmetry_2
_geom_bond_publ_flag
Te1 C1 2.067(6) . ?
Te1 N2 2.293(5) . ?
Te1 N1 2.300(5) . ?
Te1 Cl1 2.4529(14) . ?
Te1 Cl2 2.5151(15) . ?
Sb1 F4 1.861(4) . ?
Sb1 F1 1.862(5) . ?
Sb1 F2 1.866(4) . ?
Sb1 F6 1.867(4) . ?
Sb1 F3 1.877(4) . ?
Sb1 F5 1.880(4) . ?
N1 C7 1.279(8) . ?
N1 C8 1.487(8) . ?
C1 C6 1.380(8) . ?
C1 C2 1.383(8) . ?
N2 C12 1.275(8) . ?
N2 C13 1.487(7) . ?
C2 C3 1.389(9) . ?
C2 C7 1.470(8) . ?
C3 C4 1.385(9) . ?
C3 H3 0.9500 . ?
C4 C5 1.395(9) . ?
C4 H4 0.9500 . ?
C5 C6 1.400(8) . ?
C5 H5 0.9500 . ?
C6 C12 1.466(8) . ?
C7 H7 0.9500 . ?
C8 C11 1.522(9) . ?
C8 C10 1.525(9) . ?
C8 C9 1.532(10) . ?
C9 H9A 0.9800 . ?
C9 H9B 0.9800 . ?
C9 H9C 0.9800 . ?
C10 H10A 0.9800 . ?
C10 H10B 0.9800 . ?
C10 H10C 0.9800 . ?
C11 H11A 0.9800 . ?
C11 H11B 0.9800 . ?
C11 H11C 0.9800 . ?
C12 H12 0.9500 . ?
C13 C15 1.526(9) . ?
C13 C16 1.527(10) . ?
C13 C14 1.527(9) . ?
C14 H14A 0.9800 . ?
C14 H14B 0.9800 . ?
C14 H14C 0.9800 . ?
C15 H15A 0.9800 . ?
C15 H15B 0.9800 . ?
C15 H15C 0.9800 . ?
C16 H16A 0.9800 . ?
C16 H16B 0.9800 . ?
C16 H16C 0.9800 . ?
